data_4514132
loop_
_publ_author_name
'Malaspina, Lorraine A.'
'Edwards, Alison J.'
'Woi\'nska, Magdalena'
'Jayatilaka, Dylan'
'Turner, Michael J.'
'Price, Jason R.'
'Herbst-Irmer, Regine'
'Sugimoto, Kunihisa'
'Nishibori, Eiji'
'Grabowsky, Simon'

_publ_contact_author
;
  Dr. Simon Grabowsky
  University of Bremen
  Institute for Inorganic Chemistry and Crystallography
  Leobener Str. NW2
  28359 Bremen
  Germany
;
_publ_section_title
;
 Predicting the Position of the Hydrogen Atom in the Short Intramolecular
 Hydrogen Bond of the Hydrogen Maleate Anion from Geometric Correlations
;
_journal_issue 7
_journal_name_full 'Crystal Growth &amp; Design'
_journal_page_first 3812
_journal_paper_doi 10.1021/acs.cgd.7b00390
_journal_volume 17
_journal_year 2017
_chemical_absolute_configuration unk
_chemical_formula_moiety 'C4 H3 O4, C5 H7 N2'
_chemical_formula_sum 'C9 H10 N2 O4'
_chemical_formula_weight 210.19
_chemical_name_common '4-aminopyridinium hydrogen maleate'
_space_group_IT_number 4
_symmetry_cell_setting monoclinic
_symmetry_Int_Tables_number 4
_symmetry_space_group_name_Hall 'P 2yb'
_symmetry_space_group_name_H-M 'P 1 21 1'
_atom_sites_solution_hydrogens difmap
_atom_sites_solution_primary isomor
_audit_creation_date 2016-04-29
_audit_creation_method CRYSTALS_ver_14.61
_cell_angle_alpha 90
_cell_angle_beta 96.39(3)
_cell_angle_gamma 90
_cell_formula_units_Z 2
_cell_length_a 7.8515(16)
_cell_length_b 5.5447(11)
_cell_length_c 10.921(2)
_cell_measurement_radiation Synchrotron
_cell_measurement_reflns_used 14602
_cell_measurement_temperature 25
_cell_measurement_theta_max 26.191
_cell_measurement_theta_min 0.932
_cell_measurement_wavelength 0.3531
_cell_volume 472.48(16)
_computing_cell_refinement 'LaueG (Piltz, 2011)'
_computing_data_collection 'MAATEL/ANSTO control program'
_computing_data_reduction 'argonne_boxes (Wilkinson et al., 1988) & LaueG (Piltz, 2011)'
_computing_publication_material 'CRYSTALS (Betteridge et al., 2003)'
_computing_structure_refinement 'CRYSTALS (Betteridge et al., 2003)'
_computing_structure_solution 'SHELXS 86 (Sheldrick, 1986)'
_diffrn_ambient_temperature 12
_diffrn_measured_fraction_theta_full 0.877
_diffrn_measured_fraction_theta_max 0.877
_diffrn_measurement_details '39 images, exposure time  42 to  42 minutes'
_diffrn_measurement_device 'Laue image-plate diffractometer'
_diffrn_measurement_device_type KOALA
_diffrn_measurement_method Laue
_diffrn_radiation_probe neutron
_diffrn_radiation_type neutron
_diffrn_radiation_wavelength 0.85
_diffrn_reflns_av_R_equivalents 0.0650
_diffrn_reflns_av_unetI/netI 0.0493
_diffrn_reflns_limit_h_max 12
_diffrn_reflns_limit_h_min -12
_diffrn_reflns_limit_k_max 8
_diffrn_reflns_limit_k_min -8
_diffrn_reflns_limit_l_max 16
_diffrn_reflns_limit_l_min -16
_diffrn_reflns_number 26407
_diffrn_reflns_reduction_process 'LaueG (Piltz, 2011)'
_diffrn_reflns_resolution_max 1.54
_diffrn_reflns_theta_full 70.78
_diffrn_reflns_theta_max 70.88
_diffrn_source 'nuclear reactor'
_diffrn_source_details 'thermal neutrons, supermirror guides'
_diffrn_source_type 'OPAL reactor, ANSTO, Lucas Heights, Australia'
_diffrn_standards_number 0
_exptl_absorpt_coefficient_mu 0.0
_exptl_absorpt_correction_type none
_exptl_crystal_colour colorless
_exptl_crystal_density_diffrn 1.477
_exptl_crystal_density_method 'not measured'
_exptl_crystal_description block
_exptl_crystal_F_000 130
_exptl_crystal_size_max 1.6
_exptl_crystal_size_mid 1.2
_exptl_crystal_size_min 0.9
_refine_diff_density_max 0.74
_refine_diff_density_min -0.70
_refine_ls_extinction_coef 2.0(4)
_refine_ls_extinction_method 'Larson (1970), Equation 22'
_refine_ls_goodness_of_fit_ref 0.9991
_refine_ls_hydrogen_treatment refall
_refine_ls_matrix_type full
_refine_ls_number_parameters 227
_refine_ls_number_reflns 1496
_refine_ls_number_restraints 1
_refine_ls_R_factor_all 0.0336
_refine_ls_R_factor_gt 0.0274
_refine_ls_shift/su_max 0.0004462
_refine_ls_shift/su_mean 0.0000580
_refine_ls_structure_factor_coef F
_refine_ls_weighting_details
;
 Method, part 1, Chebychev polynomial, (Watkin, 1994, Prince, 1982) 
 [weight] = 1.0/[A~0~*T~0~(x)+A~1~*T~1~(x) ... +A~n-1~]*T~n-1~(x)] 
 where A~i~ are the Chebychev coefficients listed below and x= Fcalc/Fmax 
 Method = Robust Weighting (Prince, 1982) 
 W = [weight] * [1-(deltaF/6*sigmaF)^2^]^2^ 
 A~i~ are: 
 3.30 -2.59 0.685 
;
_refine_ls_weighting_scheme calc
_refine_ls_wR_factor_all 0.0229
_refine_ls_wR_factor_gt 0.0210
_refine_ls_wR_factor_ref 0.0209
_reflns_number_gt 1525
_reflns_number_total 1601
_reflns_threshold_expression >2sigma(I)
_oxford_diffrn_Wilson_B_factor 0.64
_oxford_diffrn_Wilson_scale 0.24
_oxford_refine_ls_r_factor_ref 0.0256
_oxford_refine_ls_scale 2.066(4)
_oxford_reflns_number_all 1598
_oxford_reflns_threshold_expression_ref I>3.0\s(I)
_cod_data_source_file 4APHmal_F.cif
_cod_data_source_block 4APHmal_neutron
_cod_depositor_comments 'Adding full bibliography for 4514126--4514133.cif.'
_cod_original_cell_volume 472.46(17)
_cod_original_sg_symbol_H-M 'P 1 21 1 '
_cod_database_code 4514132

loop_
_symmetry_equiv_pos_as_xyz
x,y,z
-x,y+1/2,-z

loop_
_atom_site_label
_atom_site_type_symbol
_atom_site_fract_x
_atom_site_fract_y
_atom_site_fract_z
_atom_site_U_iso_or_equiv
_atom_site_occupancy
_atom_site_adp_type
C1 C 0.31213(12) 0.5000(3) 0.66852(8) 0.0053 1.0000 Uani
H1 H 0.2467(3) 0.2885(6) 0.8088(2) 0.0197 1.0000 Uani
N1 N 0.88540(10) 0.5488(2) 0.91599(7) 0.0076 1.0000 Uani
O1 O 0.32185(15) 0.4671(3) 0.78577(10) 0.0069 1.0000 Uani
C2 C 0.21875(13) 0.3215(3) 0.58158(9) 0.0061 1.0000 Uani
H2 H 0.2237(4) 0.3682(6) 0.4849(2) 0.0235 1.0000 Uani
N2 N 0.57981(9) 0.0061(2) 0.75446(6) 0.0068 1.0000 Uani
O2 O 0.16624(15) 0.1030(3) 0.82665(10) 0.0075 1.0000 Uani
C3 C 0.13120(13) 0.1201(3) 0.60427(9) 0.0058 1.0000 Uani
H3 H 0.0737(3) 0.0179(7) 0.5250(2) 0.0228 1.0000 Uani
O3 O 0.37948(15) 0.6745(3) 0.62080(10) 0.0073 1.0000 Uani
C4 C 0.09578(11) 0.0099(3) 0.72439(8) 0.0054 1.0000 Uani
H4 H 0.9363(3) 0.6715(6) 0.8604(2) 0.0206 1.0000 Uani
O4 O -0.00083(15) -0.1670(3) 0.72027(11) 0.0080 1.0000 Uani
C5 C 0.78550(12) 0.3727(3) 0.86409(8) 0.0052 1.0000 Uani
H5 H 0.8966(4) 0.5701(6) 1.0097(2) 0.0224 1.0000 Uani
C6 C 0.74945(12) 0.3558(3) 0.73372(9) 0.0062 1.0000 Uani
H6 H 0.8016(3) 0.4889(6) 0.6746(2) 0.0217 1.0000 Uani
C7 C 0.64671(13) 0.1734(3) 0.68291(9) 0.0063 1.0000 Uani
H7 H 0.6142(3) 0.1556(6) 0.5831(2) 0.0202 1.0000 Uani
C8 C 0.61152(12) 0.0163(3) 0.87873(9) 0.0065 1.0000 Uani
C9 C 0.71186(13) 0.1945(3) 0.93636(9) 0.0063 1.0000 Uani
H9 H 0.5533(4) -0.1236(6) 0.9300(2) 0.0231 1.0000 Uani
H10 H 0.7358(4) 0.1986(7) 1.0371(2) 0.0223 1.0000 Uani
H8 H 0.5012(3) -0.1309(6) 0.7115(2) 0.0189 1.0000 Uani

loop_
_atom_site_aniso_label
_atom_site_aniso_U_11
_atom_site_aniso_U_22
_atom_site_aniso_U_33
_atom_site_aniso_U_23
_atom_site_aniso_U_13
_atom_site_aniso_U_12
C1 0.0058(3) 0.0047(4) 0.0053(3) -0.0009(3) 0.0004(2) -0.0013(3)
H1 0.0210(10) 0.0236(11) 0.0140(8) 0.0005(8) 0.0004(7) 0.0021(9)
N1 0.0093(3) 0.0074(3) 0.0060(2) -0.0010(2) 0.0008(2) -0.0026(2)
O1 0.0088(4) 0.0068(5) 0.0049(4) -0.0013(3) 0.0001(3) -0.0028(4)
C2 0.0077(4) 0.0060(4) 0.0047(3) 0.0002(3) 0.0006(3) -0.0029(3)
H2 0.0342(12) 0.0256(12) 0.0112(8) 0.0013(8) 0.0041(8) -0.0106(11)
N2 0.0066(2) 0.0067(3) 0.0071(2) -0.0013(2) 0.00022(19) -0.0013(3)
O2 0.0106(5) 0.0078(5) 0.0039(4) 0.0012(4) 0.0005(3) -0.0021(4)
C3 0.0072(4) 0.0049(4) 0.0053(3) 0.0005(3) 0.0002(3) -0.0028(3)
H3 0.0293(11) 0.0229(11) 0.0155(8) -0.0049(9) -0.0004(8) -0.0112(11)
O3 0.0082(4) 0.0062(4) 0.0075(4) 0.0000(4) 0.0008(3) -0.0029(4)
C4 0.0054(3) 0.0048(4) 0.0059(3) 0.0006(3) 0.0010(3) -0.0007(3)
H4 0.0258(11) 0.0156(9) 0.0208(9) 0.0016(8) 0.0038(8) -0.0083(10)
O4 0.0085(4) 0.0068(4) 0.0086(4) 0.0011(4) 0.0008(3) -0.0024(4)
C5 0.0058(3) 0.0056(4) 0.0043(3) 0.0002(3) 0.0002(3) -0.0010(3)
H5 0.0305(12) 0.0245(12) 0.0115(8) -0.0032(8) -0.0007(8) -0.0045(10)
C6 0.0074(4) 0.0069(4) 0.0042(3) -0.0001(3) 0.0009(3) -0.0016(3)
H6 0.0270(10) 0.0211(12) 0.0176(9) 0.0053(9) 0.0046(8) -0.0058(10)
C7 0.0071(3) 0.0070(4) 0.0046(3) -0.0007(3) -0.0005(3) -0.0002(3)
H7 0.0239(10) 0.0247(11) 0.0110(8) -0.0024(9) -0.0025(7) -0.0032(10)
C8 0.0065(3) 0.0055(4) 0.0076(3) 0.0004(3) 0.0006(3) -0.0018(4)
C9 0.0068(3) 0.0069(4) 0.0051(3) 0.0011(3) 0.0007(3) -0.0007(3)
H9 0.0252(11) 0.0213(12) 0.0234(10) 0.0050(9) 0.0055(8) -0.0081(10)
H10 0.0269(11) 0.0306(13) 0.0087(8) 0.0016(8) -0.0015(7) -0.0032(11)
H8 0.0165(9) 0.0189(10) 0.0209(10) -0.0043(8) 0.0002(7) -0.0071(9)

loop_
_atom_type_symbol
_atom_type_scat_dispersion_real
_atom_type_scat_dispersion_imag
_atom_type_scat_Cromer_Mann_a1
_atom_type_scat_Cromer_Mann_b1
_atom_type_scat_Cromer_Mann_a2
_atom_type_scat_Cromer_Mann_b2
_atom_type_scat_Cromer_Mann_a3
_atom_type_scat_Cromer_Mann_b3
_atom_type_scat_Cromer_Mann_a4
_atom_type_scat_Cromer_Mann_b4
_atom_type_scat_Cromer_Mann_c
_atom_type_scat_source
C 0.0000 0.0000 0.0000 0.0000 0.0000 0.0000 0.0000 0.0000 0.0000 0.0000 6.6484 'Neutron Data Booklet 2nd Ed July 2003, ILL Table 1.1'
H 0.0000 0.0000 0.0000 0.0000 0.0000 0.0000 0.0000 0.0000 0.0000 0.0000 -3.7409 'Neutron Data Booklet 2nd Ed July 2003, ILL Table 1.1'
N 0.0000 0.0000 0.0000 0.0000 0.0000 0.0000 0.0000 0.0000 0.0000 0.0000 9.3600 'Neutron Data Booklet 2nd Ed July 2003, ILL Table 1.1'
O 0.0000 0.0000 0.0000 0.0000 0.0000 0.0000 0.0000 0.0000 0.0000 0.0000 5.8050 'Neutron Data Booklet 2nd Ed July 2003, ILL Table 1.1'

loop_
_geom_angle_atom_site_label_1
_geom_angle_atom_site_label_2
_geom_angle_atom_site_label_3
_geom_angle
_geom_angle_publ_flag
O1 C1 C2 120.35(10) yes
O1 C1 O3 123.09(11) yes
C2 C1 O3 116.55(9) yes
O1 H1 O2 177.0(2) no
H4 N1 C5 118.92(16) no
H4 N1 H5 121.4(2) no
C5 N1 H5 119.26(18) no
H1 O1 C1 110.54(15) no
C1 C2 H2 112.79(18) no
C1 C2 C3 130.64(9) yes
H2 C2 C3 116.57(18) no
C7 N2 C8 120.61(8) yes
C7 N2 H8 118.79(16) no
C8 N2 H8 120.60(16) no
H1 O2 C4 111.85(14) no
C2 C3 H3 117.35(17) no
C2 C3 C4 130.20(9) yes
H3 C3 C4 112.44(17) no
C3 C4 O2 119.20(10) yes
C3 C4 O4 117.60(10) yes
O2 C4 O4 123.20(11) yes
N1 C5 C6 120.90(9) yes
N1 C5 C9 121.71(8) yes
C6 C5 C9 117.39(9) yes
C5 C6 H6 120.10(17) no
C5 C6 C7 119.71(9) yes
H6 C6 C7 120.17(17) no
C6 C7 N2 121.29(8) yes
C6 C7 H7 122.02(18) no
N2 C7 H7 116.68(17) no
N2 C8 C9 121.49(9) yes
N2 C8 H9 116.48(18) no
C9 C8 H9 122.03(18) no
C5 C9 C8 119.49(9) yes
C5 C9 H10 120.44(19) no
C8 C9 H10 120.06(19) no

loop_
_geom_bond_atom_site_label_1
_geom_bond_atom_site_label_2
_geom_bond_distance
_geom_bond_publ_flag
C1 O1 1.2872(15) yes
C1 C2 1.5043(15) yes
C1 O3 1.2445(15) yes
H1 O1 1.194(3) no
H1 O2 1.234(3) no
N1 H4 1.023(3) no
N1 C5 1.3381(12) yes
N1 H5 1.024(2) no
C2 H2 1.092(3) no
C2 C3 1.3489(14) yes
N2 C7 1.3561(13) yes
N2 C8 1.3534(12) yes
N2 H8 1.055(3) no
O2 C4 1.2968(15) yes
C3 H3 1.090(3) no
C3 C4 1.5009(14) yes
C4 O4 1.2377(15) yes
C5 C6 1.4234(14) yes
C5 C9 1.4263(14) yes
C6 H6 1.090(3) no
C6 C7 1.3716(15) yes
C7 H7 1.096(2) no
C8 C9 1.3720(15) yes
C8 H9 1.087(3) no
C9 H10 1.096(2) no

loop_
_geom_hbond_atom_site_label_D
_geom_hbond_atom_site_label_H
_geom_hbond_atom_site_label_A
_geom_hbond_site_symmetry_A
_geom_hbond_angle_DHA
_geom_hbond_distance_DH
_geom_hbond_distance_HA
_geom_hbond_distance_DA
_geom_hbond_publ_flag
O1 H1 O2 . 177.0(2) 1.194(3) 1.234(3) 2.4268(16) yes
N1 H4 O4 1_665 162.3(2) 1.023(3) 1.885(3) 2.8767(16) yes
N1 H5 O2 2_657 160.2(2) 1.024(2) 1.915(3) 2.8997(16) yes
C6 H6 O4 1_665 132.2(2) 1.090(3) 2.474(3) 3.3064(16) yes
C7 H7 O3 2_646 163.3(2) 1.096(2) 2.236(2) 3.3001(16) yes
C9 H10 O1 2_647 140.3(2) 1.096(2) 2.406(3) 3.3238(16) yes
N2 H8 C1 1_545 164.3(2) 1.055(3) 2.541(3) 3.5682(16) yes
N2 H8 O3 1_545 170.4(2) 1.055(3) 1.688(3) 2.7336(16) yes
